data_1502498
loop_
_publ_author_name
'Snyder, Scott A.'
'Brill, Zachary G.'

_publ_section_title
;
 Structural revision and total synthesis of caraphenol B and C.
;
_journal_issue 20
_journal_name_full 'Organic letters'
_journal_page_first 5524
_journal_page_last 5527
_journal_paper_doi 10.1021/ol2022406
_journal_volume 13
_journal_year 2011
_chemical_formula_sum 'C37 H40 O8'
_chemical_formula_weight 612.69
_chemical_name_systematic
; 
 ? 
;
_space_group_IT_number 7
_symmetry_cell_setting monoclinic
_symmetry_space_group_name_Hall 'P -2yc'
_symmetry_space_group_name_H-M 'P 1 c 1'
_atom_sites_solution_hydrogens geom
_atom_sites_solution_primary direct
_atom_sites_solution_secondary difmap
_audit_creation_method SHELXL-97
_cell_angle_alpha 90.00
_cell_angle_beta 93.610(4)
_cell_angle_gamma 90.00
_cell_formula_units_Z 2
_cell_length_a 11.743(3)
_cell_length_b 5.2952(12)
_cell_length_c 25.140(6)
_cell_measurement_reflns_used 2242
_cell_measurement_temperature 150(2)
_cell_measurement_theta_max 23.89
_cell_measurement_theta_min 2.30
_cell_volume 1560.1(7)
_computing_cell_refinement 'Bruker SAINT'
_computing_data_collection 'Bruker APEX2'
_computing_data_reduction 'Bruker SAINT'
_computing_molecular_graphics 'Bruker SHELXTL'
_computing_publication_material 'Bruker SHELXTL'
_computing_structure_refinement 'SHELXL-97 (Sheldrick, 2008)'
_computing_structure_solution 'SHELXS-97 (Sheldrick, 2008)'
_diffrn_ambient_temperature 150(2)
_diffrn_measured_fraction_theta_full 0.998
_diffrn_measured_fraction_theta_max 0.998
_diffrn_measurement_device_type 'Bruker APEX-II CCD'
_diffrn_measurement_method '\f and \w scans'
_diffrn_radiation_monochromator graphite
_diffrn_radiation_source 'fine-focus sealed tube'
_diffrn_radiation_type MoK\a
_diffrn_radiation_wavelength 0.71073
_diffrn_reflns_av_R_equivalents 0.1294
_diffrn_reflns_av_sigmaI/netI 0.1752
_diffrn_reflns_limit_h_max 14
_diffrn_reflns_limit_h_min -15
_diffrn_reflns_limit_k_max 7
_diffrn_reflns_limit_k_min -7
_diffrn_reflns_limit_l_max 28
_diffrn_reflns_limit_l_min -33
_diffrn_reflns_number 10741
_diffrn_reflns_theta_full 28.28
_diffrn_reflns_theta_max 28.28
_diffrn_reflns_theta_min 1.62
_exptl_absorpt_coefficient_mu 0.091
_exptl_absorpt_correction_T_max 0.9964
_exptl_absorpt_correction_T_min 0.9533
_exptl_absorpt_correction_type empirical
_exptl_absorpt_process_details SADABS
_exptl_crystal_colour COLORLESS
_exptl_crystal_density_diffrn 1.304
_exptl_crystal_density_method 'not measured'
_exptl_crystal_description BLOCK
_exptl_crystal_F_000 652
_exptl_crystal_size_max 0.53
_exptl_crystal_size_mid 0.07
_exptl_crystal_size_min 0.04
_refine_diff_density_max 0.206
_refine_diff_density_min -0.217
_refine_diff_density_rms 0.048
_refine_ls_extinction_coef 0.0021(2)
_refine_ls_extinction_expression Fc^*^=kFc[1+0.001xFc^2^\l^3^/sin(2\q)]^-1/4^
_refine_ls_extinction_method SHELXL
_refine_ls_goodness_of_fit_ref 0.823
_refine_ls_hydrogen_treatment constr
_refine_ls_matrix_type full
_refine_ls_number_parameters 416
_refine_ls_number_reflns 5675
_refine_ls_number_restraints 2
_refine_ls_restrained_S_all 0.823
_refine_ls_R_factor_all 0.1256
_refine_ls_R_factor_gt 0.0560
_refine_ls_shift/su_max 0.001
_refine_ls_shift/su_mean 0.000
_refine_ls_structure_factor_coef Fsqd
_refine_ls_weighting_details 'calc w=1/[\s^2^(Fo^2^)+(0.0037P)^2^+0.0000P] where P=(Fo^2^+2Fc^2^)/3'
_refine_ls_weighting_scheme calc
_refine_ls_wR_factor_gt 0.0860
_refine_ls_wR_factor_ref 0.1022
_reflns_number_gt 2696
_reflns_number_total 5675
_reflns_threshold_expression >2sigma(I)
_cod_data_source_file ol2022406_si_004.cif
_cod_data_source_block zbs10
_cod_depositor_comments
;
The following automatic conversions were performed:

'_symmetry_cell_setting' value 'Monoclinic' changed to 'monoclinic'
according to /home/saulius/struct/CIF-dictionaries/cif_core.dic
dictionary named 'cif_core.dic' version 2.4.1 from
2010-06-29.

'_exptl_absorpt_correction_type' value 'EMPIRICAL'
changed to 'empirical' according to
/home/saulius/struct/CIF-dictionaries/cif_core.dic dictionary named
'cif_core.dic' version 2.4.1 from
2010-06-29.

'_refine_ls_hydrogen_treatment' value 'CONSTR' changed
to 'constr' according to
/home/saulius/struct/CIF-dictionaries/cif_core.dic dictionary named
'cif_core.dic' version 2.4.1 from 2010-06-29.

Automatic conversion script
Id: cif_fix_values 1715 2011-07-08 13:25:40Z adriana 
;
_cod_original_cell_volume 1560.1(6)
_cod_original_sg_symbol_H-M Pc
_cod_database_code 1502498

loop_
_symmetry_equiv_pos_as_xyz
'x, y, z'
'x, -y, z+1/2'

loop_
_atom_site_label
_atom_site_type_symbol
_atom_site_fract_x
_atom_site_fract_y
_atom_site_fract_z
_atom_site_U_iso_or_equiv
_atom_site_adp_type
_atom_site_occupancy
_atom_site_symmetry_multiplicity
_atom_site_calc_flag
_atom_site_refinement_flags
O1 O -0.5442(2) -0.5439(5) -0.21049(12) 0.0311(8) Uani 1 1 d .
O2 O -0.8826(2) -0.7293(5) -0.33295(12) 0.0305(8) Uani 1 1 d .
O3 O -1.0295(2) -0.3323(6) -0.18278(13) 0.0394(9) Uani 1 1 d .
O4 O -0.7961(3) -0.3225(7) -0.54102(14) 0.0521(10) Uani 1 1 d .
O5 O -0.2394(2) -0.5750(6) -0.35993(12) 0.0341(8) Uani 1 1 d .
O6 O -0.2109(2) 0.1012(5) -0.24186(12) 0.0315(8) Uani 1 1 d .
O7 O -0.3920(3) 0.0157(6) 0.00153(13) 0.0531(10) Uani 1 1 d .
C1 C -0.7799(5) -0.5160(10) -0.5762(2) 0.0660(18) Uani 1 1 d .
H1A H -0.8088 -0.4652 -0.6120 0.099 Uiso 1 1 calc R
H1B H -0.8211 -0.6663 -0.5652 0.099 Uiso 1 1 calc R
H1C H -0.6983 -0.5544 -0.5764 0.099 Uiso 1 1 calc R
C2 C -0.4299(4) -0.3361(9) -0.11967(18) 0.0393(13) Uani 1 1 d .
H2A H -0.3955 -0.4786 -0.1351 0.047 Uiso 1 1 calc R
C3 C -0.3879(4) -0.2544(10) -0.0711(2) 0.0461(14) Uani 1 1 d .
H3A H -0.3244 -0.3365 -0.0534 0.055 Uiso 1 1 calc R
C4 C -0.4516(5) 0.1999(9) 0.0300(2) 0.0544(16) Uani 1 1 d .
H4A H -0.4095 0.2350 0.0641 0.082 Uiso 1 1 calc R
H4B H -0.5278 0.1362 0.0366 0.082 Uiso 1 1 calc R
H4C H -0.4587 0.3555 0.0090 0.082 Uiso 1 1 calc R
C5 C -0.5699(4) -0.0091(8) -0.12435(18) 0.0317(11) Uani 1 1 d .
H5A H -0.6301 0.0801 -0.1431 0.038 Uiso 1 1 calc R
C6 C -0.9794(3) -0.8869(8) -0.3362(2) 0.0382(13) Uani 1 1 d .
H6A H -0.9768 -0.9970 -0.3675 0.057 Uiso 1 1 calc R
H6B H -1.0485 -0.7829 -0.3396 0.057 Uiso 1 1 calc R
H6C H -0.9802 -0.9904 -0.3039 0.057 Uiso 1 1 calc R
C7 C -0.7893(4) -0.1830(9) -0.4533(2) 0.0342(12) Uani 1 1 d .
H7A H -0.8315 -0.0398 -0.4660 0.041 Uiso 1 1 calc R
C8 C -0.5303(4) 0.0686(8) -0.07398(19) 0.0366(12) Uani 1 1 d .
H8A H -0.5668 0.2052 -0.0574 0.044 Uiso 1 1 calc R
C9 C -0.7590(4) -0.3668(9) -0.48870(18) 0.0344(12) Uani 1 1 d .
C10 C -0.2606(3) 0.2677(8) -0.20530(18) 0.0358(12) Uani 1 1 d .
H10A H -0.2005 0.3694 -0.1869 0.054 Uiso 1 1 calc R
H10B H -0.3001 0.1689 -0.1791 0.054 Uiso 1 1 calc R
H10C H -0.3153 0.3792 -0.2247 0.054 Uiso 1 1 calc R
C11 C -0.3028(4) -0.7499(8) -0.39220(19) 0.0354(12) Uani 1 1 d .
H11A H -0.2506 -0.8538 -0.4118 0.053 Uiso 1 1 calc R
H11B H -0.3547 -0.6587 -0.4175 0.053 Uiso 1 1 calc R
H11C H -0.3472 -0.8586 -0.3697 0.053 Uiso 1 1 calc R
C12 C -1.0311(4) -0.1189(9) -0.1487(2) 0.0412(13) Uani 1 1 d .
H12A H -1.1032 -0.1151 -0.1311 0.062 Uiso 1 1 calc R
H12B H -1.0239 0.0354 -0.1697 0.062 Uiso 1 1 calc R
H12C H -0.9673 -0.1296 -0.1217 0.062 Uiso 1 1 calc R
C13 C -0.7562(3) -0.2624(8) -0.24368(17) 0.0239(10) Uani 1 1 d .
C14 C -0.7710(3) -0.4243(8) -0.28609(17) 0.0245(10) Uani 1 1 d .
C15 C -0.6668(4) -0.5906(8) -0.41560(18) 0.0305(11) Uani 1 1 d .
H15A H -0.6238 -0.7330 -0.4031 0.037 Uiso 1 1 calc R
C16 C -0.5648(3) -0.3231(8) -0.19961(17) 0.0249(10) Uani 1 1 d .
C17 C -0.4685(3) -0.2228(7) -0.29928(17) 0.0237(10) Uani 1 1 d .
C18 C -0.4391(4) -0.0489(9) -0.04771(19) 0.0378(12) Uani 1 1 d .
C19 C -0.4159(3) -0.3987(8) -0.33037(16) 0.0237(10) Uani 1 1 d .
H19A H -0.4607 -0.5149 -0.3515 0.028 Uiso 1 1 calc R
C20 C -0.4008(4) -0.0485(7) -0.26994(18) 0.0256(10) Uani 1 1 d .
H20A H -0.4358 0.0772 -0.2495 0.031 Uiso 1 1 calc R
C21 C -0.6968(4) -0.5697(9) -0.46950(19) 0.0367(12) Uani 1 1 d .
H21A H -0.6742 -0.6969 -0.4933 0.044 Uiso 1 1 calc R
C22 C -0.7592(3) -0.2054(8) -0.40011(18) 0.0296(11) Uani 1 1 d .
H22A H -0.7813 -0.0763 -0.3766 0.036 Uiso 1 1 calc R
C23 C -0.6681(3) -0.4317(8) -0.32037(18) 0.0236(10) Uani 1 1 d .
H23A H -0.6250 -0.5923 -0.3132 0.028 Uiso 1 1 calc R
C24 C -0.5209(4) -0.2198(8) -0.14759(18) 0.0255(10) Uani 1 1 d .
C25 C -0.6351(3) -0.1634(8) -0.23977(17) 0.0229(10) Uani 1 1 d .
H25A H -0.6326 0.0194 -0.2298 0.027 Uiso 1 1 calc R
C26 C -0.2303(4) -0.2362(8) -0.30065(18) 0.0275(10) Uani 1 1 d .
H26A H -0.1495 -0.2430 -0.3009 0.033 Uiso 1 1 calc R
C27 C -0.8395(4) -0.2193(8) -0.20773(17) 0.0286(11) Uani 1 1 d .
H27A H -0.8280 -0.1012 -0.1794 0.034 Uiso 1 1 calc R
C28 C -0.9398(3) -0.3560(8) -0.21497(17) 0.0263(10) Uani 1 1 d .
C29 C -0.2830(4) -0.0578(8) -0.27044(17) 0.0263(10) Uani 1 1 d .
C30 C -0.8729(4) -0.5661(8) -0.29199(17) 0.0248(10) Uani 1 1 d .
C31 C -0.6977(3) -0.4091(8) -0.37926(17) 0.0231(10) Uani 1 1 d .
C32 C -0.5965(3) -0.2050(7) -0.29641(17) 0.0228(10) Uani 1 1 d .
H32A H -0.6213 -0.0525 -0.3175 0.027 Uiso 1 1 calc R
C33 C -0.2981(4) -0.4051(8) -0.33058(17) 0.0273(11) Uani 1 1 d .
C34 C -0.9559(3) -0.5314(8) -0.25581(18) 0.0267(11) Uani 1 1 d .
H34A H -1.0241 -0.6281 -0.2590 0.032 Uiso 1 1 calc R
O8 O -0.0419(5) -0.2877(9) -0.0102(2) 0.119(2) Uani 1 1 d .
C35 C -0.0691(6) -0.5076(12) -0.0051(3) 0.0666(19) Uani 1 1 d .
C36 C -0.1034(6) -0.6628(11) -0.0528(3) 0.082(2) Uani 1 1 d .
H36A H -0.1211 -0.5517 -0.0834 0.122 Uiso 1 1 calc R
H36B H -0.1710 -0.7629 -0.0458 0.122 Uiso 1 1 calc R
H36C H -0.0407 -0.7762 -0.0608 0.122 Uiso 1 1 calc R
C37 C -0.0760(6) -0.6269(14) 0.0465(2) 0.095(3) Uani 1 1 d .
H37A H -0.0308 -0.5302 0.0735 0.143 Uiso 1 1 calc R
H37B H -0.0462 -0.7995 0.0451 0.143 Uiso 1 1 calc R
H37C H -0.1558 -0.6317 0.0558 0.143 Uiso 1 1 calc R

loop_
_atom_site_aniso_label
_atom_site_aniso_U_11
_atom_site_aniso_U_22
_atom_site_aniso_U_33
_atom_site_aniso_U_23
_atom_site_aniso_U_13
_atom_site_aniso_U_12
O1 0.0382(19) 0.0231(17) 0.032(2) 0.0017(15) 0.0050(16) 0.0001(15)
O2 0.0265(17) 0.0266(16) 0.039(2) -0.0116(15) 0.0076(15) -0.0098(14)
O3 0.0312(18) 0.045(2) 0.044(2) -0.0109(17) 0.0146(17) -0.0052(16)
O4 0.058(2) 0.063(2) 0.035(2) -0.015(2) 0.0014(19) -0.011(2)
O5 0.0284(18) 0.0354(19) 0.039(2) -0.0137(17) 0.0029(16) 0.0002(15)
O6 0.0213(16) 0.0364(18) 0.037(2) -0.0110(16) 0.0032(15) -0.0072(14)
O7 0.068(3) 0.060(2) 0.030(2) -0.0193(18) -0.0150(19) 0.023(2)
C1 0.091(5) 0.063(4) 0.044(4) -0.007(3) 0.005(4) -0.018(4)
C2 0.047(3) 0.042(3) 0.029(3) -0.006(2) 0.002(3) 0.014(3)
C3 0.050(3) 0.056(3) 0.031(3) -0.005(3) -0.009(3) 0.025(3)
C4 0.085(4) 0.043(3) 0.035(3) -0.015(3) 0.001(3) 0.015(3)
C5 0.036(3) 0.029(3) 0.030(3) 0.002(2) 0.000(2) 0.006(2)
C6 0.025(3) 0.036(3) 0.053(3) -0.016(3) 0.006(2) -0.005(2)
C7 0.030(3) 0.036(3) 0.036(3) 0.000(2) 0.001(2) 0.000(2)
C8 0.042(3) 0.035(3) 0.032(3) -0.006(2) 0.001(2) 0.008(2)
C9 0.034(3) 0.048(3) 0.020(3) -0.004(2) 0.000(2) -0.015(3)
C10 0.030(3) 0.039(3) 0.038(3) -0.014(2) 0.004(2) -0.010(2)
C11 0.039(3) 0.033(3) 0.035(3) -0.006(2) 0.006(2) 0.004(2)
C12 0.041(3) 0.044(3) 0.040(3) -0.015(3) 0.012(2) 0.005(2)
C13 0.020(2) 0.027(2) 0.025(3) -0.002(2) 0.004(2) -0.0051(19)
C14 0.027(2) 0.021(2) 0.026(3) 0.000(2) 0.004(2) -0.001(2)
C15 0.027(3) 0.029(3) 0.036(3) -0.011(2) 0.009(2) -0.005(2)
C16 0.022(2) 0.028(3) 0.025(3) 0.002(2) 0.007(2) -0.008(2)
C17 0.027(2) 0.020(2) 0.024(3) 0.006(2) 0.002(2) -0.0021(19)
C18 0.049(3) 0.038(3) 0.026(3) -0.001(2) 0.002(3) 0.007(3)
C19 0.029(2) 0.024(2) 0.019(2) -0.0004(19) 0.005(2) -0.0035(19)
C20 0.028(2) 0.020(2) 0.030(3) -0.002(2) 0.008(2) 0.001(2)
C21 0.044(3) 0.034(3) 0.034(3) -0.014(2) 0.012(3) -0.013(2)
C22 0.022(2) 0.039(3) 0.027(3) -0.006(2) 0.001(2) -0.001(2)
C23 0.019(2) 0.024(2) 0.029(3) -0.005(2) 0.007(2) -0.0051(19)
C24 0.026(2) 0.023(2) 0.028(3) 0.000(2) 0.008(2) -0.003(2)
C25 0.019(2) 0.021(2) 0.029(3) -0.0022(19) 0.000(2) -0.0001(18)
C26 0.025(2) 0.031(3) 0.027(3) 0.001(2) 0.005(2) 0.001(2)
C27 0.031(2) 0.033(3) 0.022(3) -0.009(2) 0.003(2) -0.001(2)
C28 0.024(2) 0.033(3) 0.023(3) 0.003(2) 0.011(2) -0.003(2)
C29 0.029(3) 0.027(2) 0.022(3) -0.001(2) 0.002(2) -0.002(2)
C30 0.026(2) 0.022(2) 0.027(3) 0.000(2) 0.005(2) -0.002(2)
C31 0.020(2) 0.025(2) 0.025(3) -0.002(2) 0.008(2) -0.007(2)
C32 0.025(2) 0.018(2) 0.026(3) -0.0013(19) 0.006(2) -0.004(2)
C33 0.029(3) 0.028(2) 0.025(3) 0.006(2) 0.005(2) 0.003(2)
C34 0.020(2) 0.026(3) 0.035(3) -0.002(2) 0.007(2) -0.0067(19)
O8 0.198(6) 0.057(3) 0.101(4) 0.002(3) -0.001(4) 0.016(4)
C35 0.091(5) 0.048(4) 0.061(4) -0.002(4) 0.005(4) 0.029(4)
C36 0.119(6) 0.060(4) 0.064(5) -0.010(4) -0.004(4) 0.014(4)
C37 0.118(6) 0.125(6) 0.047(4) 0.032(4) 0.043(4) 0.058(5)

loop_
_atom_type_symbol
_atom_type_description
_atom_type_scat_dispersion_real
_atom_type_scat_dispersion_imag
_atom_type_scat_source
C C 0.0033 0.0016 'International Tables Vol C Tables 4.2.6.8 and 6.1.1.4'
H H 0.0000 0.0000 'International Tables Vol C Tables 4.2.6.8 and 6.1.1.4'
O O 0.0106 0.0060 'International Tables Vol C Tables 4.2.6.8 and 6.1.1.4'

loop_
_geom_angle_atom_site_label_1
_geom_angle_atom_site_label_2
_geom_angle_atom_site_label_3
_geom_angle
C30 O2 C6 117.0(3)
C28 O3 C12 117.9(3)
C1 O4 C9 116.0(4)
C33 O5 C11 118.3(3)
C29 O6 C10 117.1(3)
C18 O7 C4 116.4(4)
C3 C2 C24 122.6(4)
C2 C3 C18 119.2(5)
C8 C5 C24 119.7(4)
C22 C7 C9 120.5(5)
C18 C8 C5 120.8(4)
C21 C9 O4 126.8(4)
C21 C9 C7 118.6(5)
O4 C9 C7 114.6(4)
C14 C13 C27 123.2(4)
C14 C13 C25 109.9(4)
C27 C13 C25 126.6(4)
C13 C14 C30 118.7(4)
C13 C14 C23 112.9(4)
C30 C14 C23 128.4(4)
C21 C15 C31 121.9(4)
O1 C16 C24 119.1(4)
O1 C16 C25 119.2(4)
C24 C16 C25 121.7(4)
C19 C17 C20 118.8(4)
C19 C17 C32 123.3(4)
C20 C17 C32 117.9(4)
O7 C18 C8 125.5(4)
O7 C18 C3 114.7(4)
C8 C18 C3 119.7(5)
C33 C19 C17 120.0(4)
C29 C20 C17 120.5(4)
C9 C21 C15 120.3(4)
C7 C22 C31 122.4(4)
C31 C23 C14 114.3(4)
C31 C23 C32 113.8(3)
C14 C23 C32 100.9(3)
C2 C24 C5 117.9(4)
C2 C24 C16 119.9(4)
C5 C24 C16 122.3(4)
C13 C25 C16 108.6(3)
C13 C25 C32 102.8(3)
C16 C25 C32 110.8(3)
C29 C26 C33 118.5(4)
C28 C27 C13 117.1(4)
O3 C28 C27 123.5(4)
O3 C28 C34 115.0(4)
C27 C28 C34 121.5(4)
O6 C29 C26 115.3(4)
O6 C29 C20 124.0(4)
C26 C29 C20 120.7(4)
O2 C30 C34 124.0(4)
O2 C30 C14 116.9(3)
C34 C30 C14 119.1(4)
C22 C31 C15 116.2(4)
C22 C31 C23 121.2(4)
C15 C31 C23 122.6(4)
C17 C32 C25 113.9(4)
C17 C32 C23 116.5(3)
C25 C32 C23 106.5(3)
O5 C33 C19 123.5(4)
O5 C33 C26 115.0(4)
C19 C33 C26 121.4(4)
C30 C34 C28 120.3(4)
O8 C35 C37 122.7(7)
O8 C35 C36 120.2(6)
C37 C35 C36 116.9(6)

loop_
_geom_bond_atom_site_label_1
_geom_bond_atom_site_label_2
_geom_bond_distance
O1 C16 1.228(5)
O2 C30 1.344(5)
O2 C6 1.408(5)
O3 C28 1.374(4)
O3 C12 1.419(5)
O4 C1 1.374(6)
O4 C9 1.380(5)
O5 C33 1.375(5)
O5 C11 1.412(5)
O6 C29 1.366(5)
O6 C10 1.424(4)
O7 C18 1.367(5)
O7 C4 1.420(5)
C2 C3 1.358(6)
C2 C24 1.386(6)
C3 C18 1.391(6)
C5 C8 1.384(6)
C5 C24 1.400(5)
C7 C22 1.367(6)
C7 C9 1.381(6)
C8 C18 1.372(6)
C9 C21 1.370(6)
C13 C14 1.371(6)
C13 C27 1.392(5)
C13 C25 1.513(5)
C14 C30 1.412(5)
C14 C23 1.528(5)
C15 C21 1.383(6)
C15 C31 1.390(5)
C16 C24 1.480(6)
C16 C25 1.520(6)
C17 C19 1.386(5)
C17 C20 1.398(6)
C17 C32 1.511(5)
C19 C33 1.385(5)
C20 C29 1.385(6)
C22 C31 1.383(6)
C23 C31 1.504(6)
C23 C32 1.565(5)
C25 C32 1.538(5)
C26 C29 1.382(5)
C26 C33 1.387(6)
C27 C28 1.385(5)
C28 C34 1.389(6)
C30 C34 1.386(5)
O8 C35 1.216(7)
C35 C37 1.450(8)
C35 C36 1.489(8)
